data_4036728
loop_
_publ_author_name
'Mironov, Vladimir F.'
'Dimukhametov, Mudaris N.'
'Efimov, Sergey V.'
'Aminova, Roza M.'
'Karataeva, Farida Kh'
'Krivolapov, Dmitry B.'
'Mironova, Ekaterina V.'
'Klochkov, Vladimir V.'

_publ_section_title
;
 Stereoselective PCO/POC-Rearrangement of P-C-Cage Phosphorane in the
 Reaction of
 4,5-Dimethyl-2-(2-oxo-1,2-diphenyl)ethoxy-1,3,2-dioxaphospholane with
 Hexafluoroacetone.
;
_journal_issue 14
_journal_name_full 'The Journal of organic chemistry'
_journal_page_first 5837
_journal_page_last 5850
_journal_paper_doi 10.1021/acs.joc.6b00356
_journal_volume 81
_journal_year 2016
_chemical_formula_moiety 'C17 H13 F6 O5 P, C4 H10 O'
_chemical_formula_sum 'C21 H23 F6 O6 P'
_chemical_formula_weight 516.36
_space_group_crystal_system monoclinic
_space_group_IT_number 14
_space_group_name_Hall '-P 2ybc'
_space_group_name_H-M_alt 'P 1 21/c 1'
_atom_sites_solution_hydrogens mixed
_atom_sites_solution_primary direct
_atom_sites_solution_secondary geom
_audit_creation_method SHELXL-2013
_cell_angle_alpha 90
_cell_angle_beta 109.548(5)
_cell_angle_gamma 90
_cell_formula_units_Z 4
_cell_length_a 14.973(6)
_cell_length_b 11.931(4)
_cell_length_c 13.665(5)
_cell_measurement_reflns_used 4563
_cell_measurement_temperature 296(2)
_cell_measurement_theta_max 23.04
_cell_measurement_theta_min 2.24
_cell_volume 2300.5(15)
_computing_cell_refinement 'Bruker SAINT'
_computing_data_collection 'Bruker APEX2'
_computing_data_reduction 'Bruker SAINT'
_computing_molecular_graphics 'Bruker SHELXTL'
_computing_publication_material 'Bruker SHELXTL'
_computing_structure_refinement 'SHELXL-2013 (Sheldrick, 2013)'
_computing_structure_solution 'SHELXS-2013 (Sheldrick, 2013)'
_diffrn_ambient_temperature 293
_diffrn_measured_fraction_theta_full 1.000
_diffrn_measured_fraction_theta_max 1.000
_diffrn_measurement_device_type 'Bruker APEX-II CCD'
_diffrn_measurement_method \w-scan
_diffrn_radiation_probe x-ray
_diffrn_radiation_type MoK\a
_diffrn_radiation_wavelength 0.71073
_diffrn_reflns_av_R_equivalents 0.0557
_diffrn_reflns_av_unetI/netI 0.0476
_diffrn_reflns_Laue_measured_fraction_full 1.000
_diffrn_reflns_Laue_measured_fraction_max 1.000
_diffrn_reflns_limit_h_max 18
_diffrn_reflns_limit_h_min -18
_diffrn_reflns_limit_k_max 14
_diffrn_reflns_limit_k_min -14
_diffrn_reflns_limit_l_max 16
_diffrn_reflns_limit_l_min -16
_diffrn_reflns_number 17518
_diffrn_reflns_point_group_measured_fraction_full 1.000
_diffrn_reflns_point_group_measured_fraction_max 1.000
_diffrn_reflns_theta_full 25.242
_diffrn_reflns_theta_max 25.999
_diffrn_reflns_theta_min 2.235
_diffrn_source 'sealed tube'
_diffrn_source_type 'Smart Apex2'
_exptl_absorpt_coefficient_mu 0.203
_exptl_absorpt_correction_T_max 0.7459
_exptl_absorpt_correction_T_min 0.5129
_exptl_absorpt_correction_type multi-scan
_exptl_absorpt_process_details sadabs
_exptl_crystal_colour colorless
_exptl_crystal_density_diffrn 1.491
_exptl_crystal_description prism
_exptl_crystal_F_000 1064
_exptl_crystal_size_max 0.250
_exptl_crystal_size_mid 0.220
_exptl_crystal_size_min 0.120
_refine_diff_density_max 0.436
_refine_diff_density_min -0.313
_refine_diff_density_rms 0.052
_refine_ls_extinction_method none
_refine_ls_goodness_of_fit_ref 0.981
_refine_ls_hydrogen_treatment mixed
_refine_ls_matrix_type full
_refine_ls_number_parameters 356
_refine_ls_number_reflns 4526
_refine_ls_number_restraints 80
_refine_ls_restrained_S_all 0.984
_refine_ls_R_factor_all 0.0649
_refine_ls_R_factor_gt 0.0472
_refine_ls_shift/su_max 0.001
_refine_ls_shift/su_mean 0.000
_refine_ls_structure_factor_coef Fsqd
_refine_ls_weighting_details
;
 w=1/[\s^2^(Fo^2^)+(0.1000P)^2^+0.3686P]
 where P=(Fo^2^+2Fc^2^)/3
;
_refine_ls_weighting_scheme calc
_refine_ls_wR_factor_gt 0.1351
_refine_ls_wR_factor_ref 0.1559
_reflns_Friedel_coverage 0.000
_reflns_number_gt 3357
_reflns_number_total 4526
_reflns_threshold_expression 'I > 2\s(I)'
_cod_data_source_file jo6b00356_si_005.cif
_cod_data_source_block 12_1451983
_cod_original_sg_symbol_H-M 'P 21/c'
_cod_database_code 4036728
_shelx_space_group_comment
;
The symmetry employed for this shelxl refinement is uniquely defined
by the following loop, which should always be used as a source of
symmetry information in preference to the above space-group names.
They are only intended as comments.
;
_shelx_estimated_absorpt_t_min 0.203
_shelx_estimated_absorpt_t_max 0.951
_shelxl_version_number 2013-2

loop_
_space_group_symop_operation_xyz
'x, y, z'
'-x, y+1/2, -z+1/2'
'-x, -y, -z'
'x, -y-1/2, z-1/2'

loop_
_atom_site_label
_atom_site_type_symbol
_atom_site_fract_x
_atom_site_fract_y
_atom_site_fract_z
_atom_site_U_iso_or_equiv
_atom_site_adp_type
_atom_site_occupancy
_atom_site_site_symmetry_order
_atom_site_calc_flag
_atom_site_refinement_flags_posn
_atom_site_refinement_flags_adp
_atom_site_refinement_flags_occupancy
_atom_site_disorder_assembly
_atom_site_disorder_group
P1 P 0.36847(4) 0.69058(5) 1.14185(4) 0.03661(19) Uani 1 1 d . . . . .
O4 O 0.46951(12) 0.64868(17) 1.16300(14) 0.0531(5) Uani 1 1 d . . . . .
O6 O 0.22017(12) 0.66526(16) 0.77769(12) 0.0447(4) Uani 1 1 d . . . . .
F3 F 0.20228(12) 0.43435(13) 0.92963(13) 0.0624(4) Uani 1 1 d . . . . .
F1 F 0.10432(11) 0.51199(14) 0.79590(13) 0.0641(5) Uani 1 1 d . . . . .
F2 F 0.22196(13) 0.42353(15) 0.78160(14) 0.0728(5) Uani 1 1 d . . . . .
F6 F 0.37254(11) 0.54361(14) 0.79527(12) 0.0630(5) Uani 1 1 d . . . . .
F4 F 0.38467(11) 0.47302(13) 0.94358(12) 0.0599(4) Uani 1 1 d . . . . .
F5 F 0.42207(9) 0.64438(13) 0.93159(11) 0.0511(4) Uani 1 1 d . . . . .
C10 C 0.12168(17) 0.6311(2) 1.0476(2) 0.0468(6) Uani 1 1 d . . . . .
H10 H 0.1688 0.5979 1.1026 0.056 Uiso 1 1 calc R U . . .
O3 O 0.30414(10) 0.60980(12) 1.05437(11) 0.0349(4) Uani 1 1 d . . . . .
O2 O 0.34108(13) 0.69952(16) 1.23449(13) 0.0550(5) Uani 1 1 d . . . . .
O1 O 0.35235(12) 0.80064(14) 1.07589(12) 0.0500(5) Uani 1 1 d . . . . .
O50 O 0.59567(19) 0.7122(3) 0.3287(2) 0.0985(9) Uani 1 1 d D . . . .
C12 C -0.03936(19) 0.6886(3) 0.9711(3) 0.0655(8) Uani 1 1 d . . . . .
H12 H -0.1003 0.6948 0.9740 0.079 Uiso 1 1 calc R U . . .
C11 C 0.0302(2) 0.6402(3) 1.0509(3) 0.0638(8) Uani 1 1 d . . . . .
H11 H 0.0165 0.6130 1.1081 0.077 Uiso 1 1 calc R U . . .
C9 C 0.14303(15) 0.67089(18) 0.96348(17) 0.0353(5) Uani 1 1 d . . . . .
C4 C 0.24499(14) 0.66712(17) 0.96279(15) 0.0311(5) Uani 1 1 d . . . . .
C5 C 0.28953(14) 0.79045(18) 0.96950(16) 0.0340(5) Uani 1 1 d . . . . .
H5 H 0.3275 0.7938 0.9235 0.041 Uiso 1 1 calc R U . . .
C15 C 0.22277(15) 0.88855(18) 0.94608(17) 0.0372(5) Uani 1 1 d . . . . .
C20 C 0.2004(2) 0.9398(2) 0.8504(2) 0.0539(7) Uani 1 1 d . . . . .
H20 H 0.2281 0.9151 0.8027 0.065 Uiso 1 1 calc R U . . .
C19 C 0.1368(3) 1.0281(3) 0.8255(3) 0.0735(9) Uani 1 1 d . . . . .
H19 H 0.1209 1.0617 0.7605 0.088 Uiso 1 1 calc R U . . .
C18 C 0.0972(2) 1.0659(3) 0.8962(3) 0.0748(9) Uani 1 1 d . . . . .
H18 H 0.0543 1.1250 0.8790 0.090 Uiso 1 1 calc R U . . .
C14 C 0.07120(16) 0.7193(2) 0.8810(2) 0.0448(6) Uani 1 1 d . . . . .
H14 H 0.0841 0.7454 0.8230 0.054 Uiso 1 1 calc R U . . .
C13 C -0.01978(17) 0.7284(2) 0.8860(2) 0.0566(7) Uani 1 1 d . . . . .
H13 H -0.0676 0.7615 0.8316 0.068 Uiso 1 1 calc R U . . .
C17 C 0.1205(2) 1.0174(2) 0.9917(3) 0.0630(8) Uani 1 1 d . . . . .
H17 H 0.0944 1.0443 1.0401 0.076 Uiso 1 1 calc R U . . .
C16 C 0.18293(18) 0.9282(2) 1.0169(2) 0.0472(6) Uani 1 1 d . . . . .
H16 H 0.1982 0.8948 1.0819 0.057 Uiso 1 1 calc R U . . .
C6 C 0.25543(15) 0.60071(19) 0.86710(16) 0.0356(5) Uani 1 1 d . . . . .
C7 C 0.19504(18) 0.4921(2) 0.8436(2) 0.0483(6) Uani 1 1 d . . . . .
C8 C 0.36034(17) 0.5646(2) 0.88565(19) 0.0444(6) Uani 1 1 d . . . . .
C51 C 0.626(2) 0.6235(18) 0.4073(15) 0.146(2) Uani 0.262(6) 1 d D U P A 1
H51A H 0.6938 0.6127 0.4253 0.175 Uiso 0.262(6) 1 calc R U P A 1
H51B H 0.5952 0.5540 0.3775 0.175 Uiso 0.262(6) 1 calc R U P A 1
C52 C 0.6038(17) 0.6480(19) 0.5055(14) 0.146(2) Uani 0.262(6) 1 d D U P A 1
H52A H 0.6463 0.7045 0.5450 0.219 Uiso 0.262(6) 1 calc R U P A 1
H52B H 0.6114 0.5808 0.5462 0.219 Uiso 0.262(6) 1 calc R U P A 1
H52C H 0.5397 0.6741 0.4876 0.219 Uiso 0.262(6) 1 calc R U P A 1
C53 C 0.618(2) 0.8294(18) 0.333(3) 0.193(3) Uani 0.262(6) 1 d D U P A 1
H53A H 0.6473 0.8525 0.4048 0.231 Uiso 0.262(6) 1 calc R U P A 1
H53B H 0.5604 0.8727 0.3031 0.231 Uiso 0.262(6) 1 calc R U P A 1
C54 C 0.683(2) 0.849(3) 0.275(2) 0.193(3) Uani 0.262(6) 1 d D U P A 1
H54A H 0.7323 0.8985 0.3139 0.289 Uiso 0.262(6) 1 calc R U P A 1
H54B H 0.6485 0.8821 0.2093 0.289 Uiso 0.262(6) 1 calc R U P A 1
H54C H 0.7094 0.7788 0.2644 0.289 Uiso 0.262(6) 1 calc R U P A 1
C52A C 0.5631(6) 0.5835(7) 0.4332(6) 0.146(2) Uani 0.738(6) 1 d D U P A 2
H52D H 0.5043 0.6103 0.4381 0.219 Uiso 0.738(6) 1 calc R U P A 2
H52E H 0.5954 0.5394 0.4935 0.219 Uiso 0.738(6) 1 calc R U P A 2
H52F H 0.5507 0.5383 0.3720 0.219 Uiso 0.738(6) 1 calc R U P A 2
C51A C 0.6209(7) 0.6762(7) 0.4275(6) 0.146(2) Uani 0.738(6) 1 d D U P A 2
H51C H 0.6132 0.7363 0.4718 0.175 Uiso 0.738(6) 1 calc R U P A 2
H51D H 0.6870 0.6540 0.4515 0.175 Uiso 0.738(6) 1 calc R U P A 2
C54A C 0.6181(8) 0.8678(9) 0.2403(8) 0.193(3) Uani 0.738(6) 1 d D U P A 2
H54D H 0.6192 0.8276 0.1798 0.289 Uiso 0.738(6) 1 calc R U P A 2
H54E H 0.6545 0.9354 0.2473 0.289 Uiso 0.738(6) 1 calc R U P A 2
H54F H 0.5539 0.8864 0.2332 0.289 Uiso 0.738(6) 1 calc R U P A 2
C53A C 0.6574(8) 0.8004(10) 0.3292(10) 0.193(3) Uani 0.738(6) 1 d D U P A 2
H53C H 0.7179 0.7706 0.3299 0.231 Uiso 0.738(6) 1 calc R U P A 2
H53D H 0.6682 0.8454 0.3912 0.231 Uiso 0.738(6) 1 calc R U P A 2
H4 H 0.516(3) 0.670(3) 1.230(3) 0.103(13) Uiso 1 1 d . . . . .
H6 H 0.263(2) 0.708(3) 0.766(3) 0.075(10) Uiso 1 1 d . . . . .

loop_
_atom_site_aniso_label
_atom_site_aniso_U_11
_atom_site_aniso_U_22
_atom_site_aniso_U_33
_atom_site_aniso_U_23
_atom_site_aniso_U_13
_atom_site_aniso_U_12
P1 0.0350(3) 0.0424(4) 0.0292(3) -0.0014(2) 0.0065(2) 0.0047(2)
O4 0.0385(9) 0.0707(12) 0.0436(10) -0.0044(9) 0.0049(8) 0.0118(8)
O6 0.0457(9) 0.0582(11) 0.0287(8) 0.0065(7) 0.0104(7) 0.0020(8)
F3 0.0780(11) 0.0465(9) 0.0648(10) 0.0016(7) 0.0264(9) -0.0139(8)
F1 0.0502(9) 0.0651(10) 0.0671(10) -0.0184(8) 0.0064(8) -0.0126(7)
F2 0.0846(12) 0.0629(10) 0.0761(12) -0.0350(9) 0.0337(10) -0.0070(9)
F6 0.0659(10) 0.0822(12) 0.0511(9) -0.0087(8) 0.0329(8) 0.0137(8)
F4 0.0608(9) 0.0544(9) 0.0669(10) 0.0135(8) 0.0244(8) 0.0218(7)
F5 0.0368(7) 0.0618(9) 0.0560(9) -0.0033(7) 0.0171(6) 0.0026(7)
C10 0.0435(13) 0.0526(15) 0.0490(14) -0.0036(12) 0.0214(11) -0.0049(11)
O3 0.0392(8) 0.0361(8) 0.0272(7) 0.0048(6) 0.0080(6) 0.0034(6)
O2 0.0571(11) 0.0709(12) 0.0378(9) -0.0094(9) 0.0170(8) 0.0036(9)
O1 0.0487(10) 0.0394(9) 0.0440(10) 0.0005(7) -0.0081(8) -0.0042(7)
O50 0.0809(17) 0.107(2) 0.0747(16) -0.0043(15) -0.0170(13) -0.0128(15)
C12 0.0384(14) 0.0691(19) 0.096(2) -0.0218(18) 0.0315(16) -0.0061(13)
C11 0.0582(17) 0.0693(19) 0.079(2) -0.0084(16) 0.0429(16) -0.0094(15)
C9 0.0345(11) 0.0309(11) 0.0411(12) -0.0049(9) 0.0135(9) -0.0031(8)
C4 0.0313(10) 0.0331(11) 0.0275(10) 0.0020(8) 0.0081(8) 0.0025(8)
C5 0.0342(11) 0.0362(12) 0.0301(11) 0.0020(9) 0.0088(9) -0.0011(9)
C15 0.0390(12) 0.0330(12) 0.0367(11) 0.0012(9) 0.0088(9) -0.0013(9)
C20 0.0706(17) 0.0461(15) 0.0422(14) 0.0074(11) 0.0149(13) 0.0084(13)
C19 0.095(2) 0.0545(18) 0.0537(17) 0.0154(14) 0.0021(16) 0.0216(16)
C18 0.073(2) 0.0551(18) 0.079(2) -0.0015(16) 0.0027(17) 0.0290(16)
C14 0.0371(12) 0.0418(13) 0.0506(14) -0.0032(11) 0.0083(10) -0.0004(10)
C13 0.0347(13) 0.0493(15) 0.0778(19) -0.0124(14) 0.0083(12) 0.0017(11)
C17 0.0598(17) 0.0568(17) 0.072(2) -0.0137(15) 0.0212(15) 0.0098(14)
C16 0.0529(14) 0.0443(14) 0.0440(13) -0.0029(11) 0.0157(11) 0.0024(11)
C6 0.0384(11) 0.0403(12) 0.0276(10) 0.0009(9) 0.0104(9) 0.0022(9)
C7 0.0531(15) 0.0459(14) 0.0469(14) -0.0114(12) 0.0180(12) -0.0053(11)
C8 0.0460(13) 0.0502(14) 0.0403(12) -0.0008(11) 0.0185(11) 0.0089(11)
C51 0.178(5) 0.125(4) 0.087(3) 0.010(3) -0.019(3) 0.038(4)
C52 0.178(5) 0.125(4) 0.087(3) 0.010(3) -0.019(3) 0.038(4)
C53 0.157(5) 0.220(5) 0.175(5) -0.014(4) 0.020(4) -0.108(4)
C54 0.157(5) 0.220(5) 0.175(5) -0.014(4) 0.020(4) -0.108(4)
C52A 0.178(5) 0.125(4) 0.087(3) 0.010(3) -0.019(3) 0.038(4)
C51A 0.178(5) 0.125(4) 0.087(3) 0.010(3) -0.019(3) 0.038(4)
C54A 0.157(5) 0.220(5) 0.175(5) -0.014(4) 0.021(4) -0.108(4)
C53A 0.156(5) 0.220(5) 0.175(5) -0.014(4) 0.020(4) -0.108(4)

loop_
_atom_type_symbol
_atom_type_description
_atom_type_scat_dispersion_real
_atom_type_scat_dispersion_imag
_atom_type_scat_source
C C 0.0033 0.0016 'International Tables Vol C Tables 4.2.6.8 and 6.1.1.4'
H H 0.0000 0.0000 'International Tables Vol C Tables 4.2.6.8 and 6.1.1.4'
O O 0.0106 0.0060 'International Tables Vol C Tables 4.2.6.8 and 6.1.1.4'
F F 0.0171 0.0103 'International Tables Vol C Tables 4.2.6.8 and 6.1.1.4'
P P 0.1023 0.0942 'International Tables Vol C Tables 4.2.6.8 and 6.1.1.4'

loop_
_geom_angle_atom_site_label_1
_geom_angle_atom_site_label_2
_geom_angle_atom_site_label_3
_geom_angle
O2 P1 O4 114.09(10)
O2 P1 O1 113.85(11)
O4 P1 O1 109.63(11)
O2 P1 O3 114.98(10)
O4 P1 O3 104.90(10)
O1 P1 O3 97.94(8)
P1 O4 H4 116(2)
C6 O6 H6 113(2)
C9 C10 C11 120.5(3)
C9 C10 H10 119.8
C11 C10 H10 119.8
C4 O3 P1 114.07(13)
C5 O1 P1 115.52(14)
C51A O50 C53A 105.8(7)
C53 O50 C51 131.4(19)
C11 C12 C13 120.1(2)
C11 C12 H12 119.9
C13 C12 H12 119.9
C12 C11 C10 120.4(3)
C12 C11 H11 119.8
C10 C11 H11 119.8
C10 C9 C14 119.0(2)
C10 C9 C4 120.4(2)
C14 C9 C4 120.5(2)
O3 C4 C9 109.46(16)
O3 C4 C6 106.15(16)
C9 C4 C6 113.25(17)
O3 C4 C5 105.23(16)
C9 C4 C5 111.65(16)
C6 C4 C5 110.64(16)
O1 C5 C15 108.10(17)
O1 C5 C4 104.60(16)
C15 C5 C4 117.89(17)
O1 C5 H5 108.6
C15 C5 H5 108.6
C4 C5 H5 108.6
C20 C15 C16 119.2(2)
C20 C15 C5 118.7(2)
C16 C15 C5 122.1(2)
C15 C20 C19 120.0(3)
C15 C20 H20 120.0
C19 C20 H20 120.0
C18 C19 C20 120.1(3)
C18 C19 H19 119.9
C20 C19 H19 119.9
C17 C18 C19 120.2(3)
C17 C18 H18 119.9
C19 C18 H18 119.9
C13 C14 C9 119.6(3)
C13 C14 H14 120.2
C9 C14 H14 120.2
C12 C13 C14 120.3(3)
C12 C13 H13 119.8
C14 C13 H13 119.8
C18 C17 C16 120.1(3)
C18 C17 H17 120.0
C16 C17 H17 120.0
C15 C16 C17 120.4(3)
C15 C16 H16 119.8
C17 C16 H16 119.8
O6 C6 C7 104.90(18)
O6 C6 C8 111.11(18)
C7 C6 C8 106.70(19)
O6 C6 C4 109.61(17)
C7 C6 C4 112.21(17)
C8 C6 C4 112.06(17)
F1 C7 F2 106.1(2)
F1 C7 F3 107.2(2)
F2 C7 F3 106.8(2)
F1 C7 C6 112.7(2)
F2 C7 C6 111.4(2)
F3 C7 C6 112.25(19)
F4 C8 F5 107.4(2)
F4 C8 F6 107.66(19)
F5 C8 F6 106.5(2)
F4 C8 C6 112.56(19)
F5 C8 C6 112.38(19)
F6 C8 C6 110.07(19)
O50 C51 C52 113.8(16)
O50 C51 H51A 108.8
C52 C51 H51A 108.8
O50 C51 H51B 108.8
C52 C51 H51B 108.8
H51A C51 H51B 107.7
C51 C52 H52A 109.5
C51 C52 H52B 109.5
H52A C52 H52B 109.5
C51 C52 H52C 109.5
H52A C52 H52C 109.5
H52B C52 H52C 109.5
O50 C53 C54 109(2)
O50 C53 H53A 110.0
C54 C53 H53A 110.0
O50 C53 H53B 110.0
C54 C53 H53B 110.0
H53A C53 H53B 108.4
C53 C54 H54A 109.5
C53 C54 H54B 109.5
H54A C54 H54B 109.5
C53 C54 H54C 109.5
H54A C54 H54C 109.5
H54B C54 H54C 109.5
C51A C52A H52D 109.5
C51A C52A H52E 109.5
H52D C52A H52E 109.5
C51A C52A H52F 109.5
H52D C52A H52F 109.5
H52E C52A H52F 109.5
O50 C51A C52A 109.4(6)
O50 C51A H51C 109.8
C52A C51A H51C 109.8
O50 C51A H51D 109.8
C52A C51A H51D 109.8
H51C C51A H51D 108.2
C53A C54A H54D 109.5
C53A C54A H54E 109.5
H54D C54A H54E 109.5
C53A C54A H54F 109.5
H54D C54A H54F 109.5
H54E C54A H54F 109.5
O50 C53A C54A 109.9(8)
O50 C53A H53C 109.7
C54A C53A H53C 109.7
O50 C53A H53D 109.7
C54A C53A H53D 109.7
H53C C53A H53D 108.2

loop_
_geom_bond_atom_site_label_1
_geom_bond_atom_site_label_2
_geom_bond_distance
P1 O2 1.4592(18)
P1 O4 1.5264(18)
P1 O1 1.5651(18)
P1 O3 1.5860(16)
O4 H4 0.98(4)
O6 C6 1.390(3)
O6 H6 0.88(4)
F3 C7 1.336(3)
F1 C7 1.317(3)
F2 C7 1.333(3)
F6 C8 1.331(3)
F4 C8 1.327(3)
F5 C8 1.329(3)
C10 C9 1.376(3)
C10 C11 1.389(4)
C10 H10 0.9300
O3 C4 1.441(2)
O1 C5 1.449(3)
O50 C51A 1.345(7)
O50 C53A 1.400(9)
O50 C53 1.433(19)
O50 C51 1.468(16)
C12 C11 1.359(4)
C12 C13 1.374(4)
C12 H12 0.9300
C11 H11 0.9300
C9 C14 1.396(3)
C9 C4 1.530(3)
C4 C6 1.581(3)
C4 C5 1.605(3)
C5 C15 1.502(3)
C5 H5 0.9800
C15 C20 1.379(3)
C15 C16 1.379(3)
C20 C19 1.384(4)
C20 H20 0.9300
C19 C18 1.369(5)
C19 H19 0.9300
C18 C17 1.363(5)
C18 H18 0.9300
C14 C13 1.391(3)
C14 H14 0.9300
C13 H13 0.9300
C17 C16 1.381(4)
C17 H17 0.9300
C16 H16 0.9300
C6 C7 1.551(3)
C6 C8 1.566(3)
C51 C52 1.515(18)
C51 H51A 0.9700
C51 H51B 0.9700
C52 H52A 0.9600
C52 H52B 0.9600
C52 H52C 0.9600
C53 C54 1.461(19)
C53 H53A 0.9700
C53 H53B 0.9700
C54 H54A 0.9600
C54 H54B 0.9600
C54 H54C 0.9600
C52A C51A 1.423(11)
C52A H52D 0.9600
C52A H52E 0.9600
C52A H52F 0.9600
C51A H51C 0.9700
C51A H51D 0.9700
C54A C53A 1.411(12)
C54A H54D 0.9600
C54A H54E 0.9600
C54A H54F 0.9600
C53A H53C 0.9700
C53A H53D 0.9700

loop_
_geom_torsion_atom_site_label_1
_geom_torsion_atom_site_label_2
_geom_torsion_atom_site_label_3
_geom_torsion_atom_site_label_4
_geom_torsion
O2 P1 O3 C4 109.55(15)
O4 P1 O3 C4 -124.30(14)
O1 P1 O3 C4 -11.47(15)
O2 P1 O1 C5 -121.08(17)
O4 P1 O1 C5 109.76(16)
O3 P1 O1 C5 0.78(17)
C13 C12 C11 C10 0.4(4)
C9 C10 C11 C12 0.0(4)
C11 C10 C9 C14 -0.8(4)
C11 C10 C9 C4 176.4(2)
P1 O3 C4 C9 -103.23(16)
P1 O3 C4 C6 134.21(14)
P1 O3 C4 C5 16.87(18)
C10 C9 C4 O3 4.9(3)
C14 C9 C4 O3 -178.05(19)
C10 C9 C4 C6 123.1(2)
C14 C9 C4 C6 -59.8(3)
C10 C9 C4 C5 -111.2(2)
C14 C9 C4 C5 65.9(2)
P1 O1 C5 C15 134.93(16)
P1 O1 C5 C4 8.5(2)
O3 C4 C5 O1 -15.0(2)
C9 C4 C5 O1 103.66(19)
C6 C4 C5 O1 -129.23(17)
O3 C4 C5 C15 -135.06(18)
C9 C4 C5 C15 -16.4(3)
C6 C4 C5 C15 110.7(2)
O1 C5 C15 C20 139.6(2)
C4 C5 C15 C20 -102.2(2)
O1 C5 C15 C16 -40.8(3)
C4 C5 C15 C16 77.5(3)
C16 C15 C20 C19 -1.7(4)
C5 C15 C20 C19 177.9(3)
C15 C20 C19 C18 1.2(5)
C20 C19 C18 C17 0.3(5)
C10 C9 C14 C13 1.2(3)
C4 C9 C14 C13 -175.9(2)
C11 C12 C13 C14 0.1(4)
C9 C14 C13 C12 -0.8(4)
C19 C18 C17 C16 -1.2(5)
C20 C15 C16 C17 0.8(4)
C5 C15 C16 C17 -178.8(2)
C18 C17 C16 C15 0.7(4)
O3 C4 C6 O6 -165.26(16)
C9 C4 C6 O6 74.6(2)
C5 C4 C6 O6 -51.6(2)
O3 C4 C6 C7 78.6(2)
C9 C4 C6 C7 -41.5(2)
C5 C4 C6 C7 -167.72(18)
O3 C4 C6 C8 -41.4(2)
C9 C4 C6 C8 -161.53(19)
C5 C4 C6 C8 72.2(2)
O6 C6 C7 F1 -42.3(2)
C8 C6 C7 F1 -160.29(19)
C4 C6 C7 F1 76.6(2)
O6 C6 C7 F2 76.8(2)
C8 C6 C7 F2 -41.2(3)
C4 C6 C7 F2 -164.27(19)
O6 C6 C7 F3 -163.42(19)
C8 C6 C7 F3 78.6(2)
C4 C6 C7 F3 -44.5(3)
O6 C6 C8 F4 -156.51(19)
C7 C6 C8 F4 -42.7(2)
C4 C6 C8 F4 80.5(2)
O6 C6 C8 F5 82.0(2)
C7 C6 C8 F5 -164.15(19)
C4 C6 C8 F5 -41.0(2)
O6 C6 C8 F6 -36.4(3)
C7 C6 C8 F6 77.4(2)
C4 C6 C8 F6 -159.42(19)
C51A O50 C51 C52 22.8(18)
C53A O50 C51 C52 89(2)
C53 O50 C51 C52 57(3)
C51A O50 C53 C54 123(3)
C53A O50 C53 C54 30(2)
C51 O50 C53 C54 107(3)
C53A O50 C51A C52A -178.1(9)
C53 O50 C51A C52A 152.0(15)
C51 O50 C51A C52A -54(3)
C51A O50 C53A C54A -159.9(12)
C53 O50 C53A C54A -64(3)
C51 O50 C53A C54A 173.1(14)
